data_1534414
loop_
_publ_author_name
'Aberg, M.'

_publ_section_title
;
 The Crystal Structure of ((U O2)4 Cl2 O2 (O H)2 (H2 O)6 (H2 O)4 a
 Compound Conyaining a Tetranuclear Aquachlorohydroxooxo Complex of
 Uranyl(VI)
;
_journal_name_full 'Acta Chemica Scandinavica, Series A: (28,1974-)'
_journal_page_first 507
_journal_page_last 514
_journal_volume 30
_journal_year 1976
_chemical_formula_sum 'Cl2 H22 O22 U4'
_chemical_name_systematic '((U O2)4 Cl2 O2 (O H)2 (H2 O)6) (H2 O)4'
_space_group_IT_number 14
_symmetry_space_group_name_Hall '-P 2yn'
_symmetry_space_group_name_H-M 'P 1 21/n 1'
_cell_angle_alpha 90
_cell_angle_beta 105.77
_cell_angle_gamma 90
_cell_formula_units_Z 2
_cell_length_a 11.645
_cell_length_b 10.101
_cell_length_c 10.206
_cell_volume 1155.306
_citation_journal_id_ASTM ACAPCT
_cod_data_source_file Aberg_ACAPCT_1976_452.cif
_cod_data_source_block H22Cl2O22U4
_cod_original_cell_volume 1155.307
_cod_original_sg_symbol_Hall '-P 2ybc (x-z,y,z)'
_cod_original_formula_sum 'H22 Cl2 O22 U4'
_cod_database_code 1534414

loop_
_symmetry_equiv_pos_as_xyz
x,y,z
-x+1/2,y+1/2,-z+1/2
-x,-y,-z
x-1/2,-y-1/2,z-1/2

loop_
_atom_site_label
_atom_site_type_symbol
_atom_site_fract_x
_atom_site_fract_y
_atom_site_fract_z
_atom_site_occupancy
_atom_site_U_iso_or_equiv
_atom_site_attached_hydrogens
U1 U+6 0.12337 0.06018 0.64236 1 0.0 0
O9 O-2 0.3026 0.2097 0.2102 1 0.0 2
O5 O-2 0.0426 0.063 0.4147 1 0.0 0
O10 O-2 0.4501 -0.081 0.5847 1 0.0 2
O4 O-2 0.1799 -0.0246 0.2315 1 0.0 0
Cl1 Cl-1 0.2735 0.2085 0.5136 1 0.0 0
O2 O-2 0.2187 -0.0772 0.6326 1 0.0 0
O8 O-2 0.0675 0.1582 0.0085 1 0.0 2
O1 O-2 0.0414 0.1968 0.6598 1 0.0 0
O11 O-2 0.0636 0.5313 0.4366 1 0.0 2
U2 U+6 0.11325 0.1362 0.25114 1 0.0 0
O3 O-2 0.0632 0.2929 0.2644 1 0.0 0
O7 O-2 0.2839 0.14 0.8282 1 0.0 2
O6 O-2 0.0788 -0.0283 0.8392 1 0.0 1
